data_2203891
loop_
_publ_author_name
'Hui Zhang'
'XiaoMing Ren'
'Jingli Xie'
'Yizhi Li'
'Qingjin Meng'

_publ_section_title
;
 1-(3-Fluorobenzyl)pyridinium
 bis(maleonitriledithiolato-\k^2^<i>S</i>,<i>S</i>')nickelate(III)
 acetonitrile solvate
;
_journal_issue 7
_journal_name_full 'Acta Crystallographica Section E'
_journal_page_first m960
_journal_page_last m962
_journal_paper_doi 10.1107/S1600536804014060
_journal_volume 60
_journal_year 2004
_chemical_formula_iupac '(C12 H11 F N) [Ni (C4 N2 S2)2], C2 H3 N'
_chemical_formula_moiety 'C20 H11 F1 N5 Ni1 S4, C2 H3 N'
_chemical_formula_sum 'C22 H14 F N6 Ni S4'
_chemical_formula_weight 568.36
_chemical_name_systematic ?
_space_group_IT_number 15
_symmetry_cell_setting monoclinic
_symmetry_space_group_name_Hall '-C 2yc'
_symmetry_space_group_name_H-M 'C 1 2/c 1'
_atom_sites_solution_hydrogens geom
_atom_sites_solution_primary direct
_atom_sites_solution_secondary difmap
_audit_creation_method SHELXL-97
_cell_angle_alpha 90.00
_cell_angle_beta 96.53(3)
_cell_angle_gamma 90.00
_cell_formula_units_Z 4
_cell_length_a 28.961(6)
_cell_length_b 4.2874(9)
_cell_length_c 20.788(4)
_cell_measurement_reflns_used 454
_cell_measurement_temperature 293(2)
_cell_measurement_theta_max 17.50
_cell_measurement_theta_min 3.20
_cell_volume 2564.4(9)
_computing_cell_refinement SMART
_computing_data_collection 'SMART (Bruker, 2000)'
_computing_data_reduction 'SAINT (Bruker, 2000)'
_computing_molecular_graphics SHELXTL
_computing_publication_material SHELXTL
_computing_structure_refinement SHELXTL
_computing_structure_solution 'SHELXTL (Sheldrick, 1997)'
_diffrn_ambient_temperature 293(2)
_diffrn_measured_fraction_theta_full 0.993
_diffrn_measured_fraction_theta_max 0.993
_diffrn_measurement_device_type 'Bruker SMART CCD area-detector'
_diffrn_measurement_method '\f and \w scans'
_diffrn_radiation_monochromator graphite
_diffrn_radiation_source 'fine-focus sealed tube'
_diffrn_radiation_type MoK\a
_diffrn_radiation_wavelength 0.71073
_diffrn_reflns_av_R_equivalents 0.0185
_diffrn_reflns_av_sigmaI/netI 0.0358
_diffrn_reflns_limit_h_max 35
_diffrn_reflns_limit_h_min -30
_diffrn_reflns_limit_k_max 5
_diffrn_reflns_limit_k_min -4
_diffrn_reflns_limit_l_max 25
_diffrn_reflns_limit_l_min -25
_diffrn_reflns_number 6564
_diffrn_reflns_theta_full 26.00
_diffrn_reflns_theta_max 26.00
_diffrn_reflns_theta_min 1.97
_diffrn_standards_decay_% 0
_diffrn_standards_interval_count 0
_diffrn_standards_interval_time 0
_diffrn_standards_number 0
_exptl_absorpt_coefficient_mu 1.112
_exptl_absorpt_correction_T_max 0.898
_exptl_absorpt_correction_T_min 0.826
_exptl_absorpt_correction_type multi-scan
_exptl_absorpt_process_details '(SADABS; Bruker, 2000)'
_exptl_crystal_colour Brown
_exptl_crystal_density_diffrn 1.472
_exptl_crystal_density_method 'not measured'
_exptl_crystal_description Needle
_exptl_crystal_F_000 1156
_exptl_crystal_size_max 0.20
_exptl_crystal_size_mid 0.15
_exptl_crystal_size_min 0.10
_refine_diff_density_max 0.777
_refine_diff_density_min -0.569
_refine_ls_extinction_method none
_refine_ls_goodness_of_fit_ref 1.042
_refine_ls_hydrogen_treatment constr
_refine_ls_matrix_type full
_refine_ls_number_parameters 183
_refine_ls_number_reflns 2512
_refine_ls_number_restraints 0
_refine_ls_restrained_S_all 1.042
_refine_ls_R_factor_all 0.0509
_refine_ls_R_factor_gt 0.0444
_refine_ls_shift/su_max 0.000
_refine_ls_shift/su_mean 0.000
_refine_ls_structure_factor_coef Fsqd
_refine_ls_weighting_details 'calc w=1/[\s^2^(Fo^2^)+(0.09P)^2^+1.99P] where P=(Fo^2^+2Fc^2^)/3'
_refine_ls_weighting_scheme calc
_refine_ls_wR_factor_gt 0.1474
_refine_ls_wR_factor_ref 0.1494
_reflns_number_gt 2024
_reflns_number_total 2512
_reflns_threshold_expression I>2\s(I)
_cod_data_source_file dn6141.cif
_cod_data_source_block I
_cod_depositor_comments
;
The following automatic conversions were performed:
'_symmetry_cell_setting' value 'Monoclinic' changed to 'monoclinic'
according to '/home/saulius/struct/CIF-dictionaries/cif_core.dic'
dictionary named 'cif_core.dic' version 2.4.1 from 2010-06-29.

Automatic conversion script
Id: cif_fix_enum 1527 2010-12-29 10:47:43Z saulius 

The following automatic conversions were performed:

'_symmetry_cell_setting' value 'Monoclinic' changed to 'monoclinic'
according to /home/saulius/struct/CIF-dictionaries/cif_core.dic
dictionary named 'cif_core.dic' version 2.4.1 from 2010-06-29.

Automatic conversion script
Id: cif_fix_values 1715 2011-07-08 13:25:40Z adriana 
;
_cod_original_cell_volume 2564.5(9)
_cod_original_sg_symbol_H-M 'C 2/c'
_cod_original_formula_sum 'C22 H14 F1 N6 Ni1 S4'
_cod_database_code 2203891
_cod_database_fobs_code 2203891

loop_
_symmetry_equiv_pos_as_xyz
'x, y, z'
'-x, y, -z+1/2'
'x+1/2, y+1/2, z'
'-x+1/2, y+1/2, -z+1/2'
'-x, -y, -z'
'x, -y, z-1/2'
'-x+1/2, -y+1/2, -z'
'x+1/2, -y+1/2, z-1/2'

loop_
_atom_site_label
_atom_site_fract_x
_atom_site_fract_y
_atom_site_fract_z
_atom_site_U_iso_or_equiv
_atom_site_adp_type
_atom_site_calc_flag
_atom_site_refinement_flags
_atom_site_occupancy
_atom_site_disorder_assembly
_atom_site_disorder_group
_atom_site_type_symbol
C1 0.86266(14) 0.1417(10) 0.6360(2) 0.0539(10) Uani d . 1 . . C
C2 0.83151(12) 0.0450(9) 0.58171(18) 0.0452(9) Uani d . 1 . . C
C3 0.83827(12) 0.1356(9) 0.52123(18) 0.0427(8) Uani d . 1 . . C
C4 0.87672(14) 0.3294(10) 0.5099(2) 0.0533(10) Uani d . 1 . . C
C5 1.0000 0.4416(12) 0.7500 0.0486(13) Uani d S 1 . . C
H5A 0.9746 0.3101 0.7332 0.058 Uiso d R 1 . . H
C6 0.98509(12) 0.6399(7) 0.80386(16) 0.0429(8) Uani d P 0.50 . . C
C7 0.94065(14) 0.7305(8) 0.8018(2) 0.0489(9) Uani d . 1 A . C
H7A 0.9185 0.6629 0.7688 0.059 Uiso d R 1 . . H
C8 0.92616(14) 0.9158(9) 0.85035(19) 0.0497(9) Uani d . 1 . . C
C9 0.95893(13) 1.0152(9) 0.89999(19) 0.0495(9) Uani d . 1 A . C
H9 0.9503 1.1445 0.9325 0.059 Uiso calc R 1 . . H
C10 1.00495(14) 0.9188(9) 0.9006(2) 0.0495(9) Uani d . 1 . . C
C11 1.01681(15) 0.7311(9) 0.8527(2) 0.0507(9) Uani d . 1 A . C
H11A 1.0474 0.6635 0.8541 0.061 Uiso d R 1 . . H
C12 0.8077(3) 0.5804(18) 0.7772(4) 0.0465(17) Uani d P 0.50 . . C
H12A 0.7910 0.4850 0.7398 0.070 Uiso d PR 0.50 . . H
H12B 0.8399 0.5245 0.7795 0.070 Uiso d PR 0.50 . . H
H12C 0.7953 0.5093 0.8155 0.070 Uiso d PR 0.50 . . H
C13 0.8031(3) 0.9156(18) 0.7728(3) 0.0455(17) Uani d P 0.50 . . C
F1 0.8895(3) 1.0180(19) 0.8541(4) 0.0466(19) Uani d P 0.25 A 1 F
F2 1.0304(2) 1.0214(17) 0.9458(4) 0.0474(19) Uani d P 0.25 A 1 F
H8A 0.8968 0.9726 0.8491 0.057 Uiso d PR 0.75 A 2 H
H10A 1.0271 0.9809 0.9325 0.057 Uiso d PR 0.75 A 2 H
N1 0.88957(12) 0.2174(8) 0.67910(17) 0.0557(9) Uani d . 1 . . N
N2 0.90800(11) 0.4812(8) 0.50116(17) 0.0553(8) Uani d . 1 . . N
N3 0.98509(12) 0.6399(7) 0.80386(16) 0.0429(8) Uani d P 0.50 . . N
N4 0.8022(2) 1.1905(14) 0.7736(2) 0.0376(13) Uani d P 0.50 . . N
Ni1 0.7500 -0.2500 0.5000 0.0398(2) Uani d S 1 . . Ni
S1 0.78513(3) -0.1827(2) 0.59531(4) 0.0489(3) Uani d . 1 . . S
S2 0.80034(3) 0.0208(2) 0.45597(4) 0.0489(3) Uani d . 1 . . S

loop_
_atom_site_aniso_label
_atom_site_aniso_U_11
_atom_site_aniso_U_22
_atom_site_aniso_U_33
_atom_site_aniso_U_12
_atom_site_aniso_U_13
_atom_site_aniso_U_23
C1 0.048(2) 0.056(2) 0.057(2) -0.0034(18) 0.0020(19) -0.007(2)
C2 0.0416(19) 0.044(2) 0.048(2) 0.0034(16) -0.0012(16) -0.0051(17)
C3 0.0340(18) 0.0408(19) 0.053(2) -0.0020(14) 0.0021(15) -0.0037(17)
C4 0.048(2) 0.051(2) 0.060(3) -0.0044(19) -0.0003(19) 0.0009(19)
C5 0.055(3) 0.037(3) 0.053(3) 0.000 0.001(2) 0.000
C6 0.0524(19) 0.0332(16) 0.0421(18) -0.0015(14) 0.0007(15) 0.0078(14)
C7 0.054(2) 0.039(2) 0.052(2) -0.0004(17) 0.0010(18) 0.0007(17)
C8 0.055(2) 0.040(2) 0.054(2) 0.0005(18) 0.0026(18) 0.0009(17)
C9 0.057(2) 0.039(2) 0.052(2) 0.0004(17) 0.0027(18) 0.0000(17)
C10 0.056(2) 0.039(2) 0.053(2) -0.0007(17) 0.0014(18) -0.0002(18)
C11 0.052(2) 0.052(2) 0.047(2) 0.0016(17) 0.0036(18) 0.0046(18)
C12 0.050(4) 0.048(4) 0.041(4) -0.002(3) 0.000(3) 0.007(3)
C13 0.054(4) 0.041(5) 0.040(4) -0.003(3) 0.000(3) 0.008(3)
F1 0.051(5) 0.039(4) 0.049(5) 0.001(4) 0.002(4) 0.008(4)
F2 0.059(5) 0.037(4) 0.045(5) -0.002(4) 0.000(4) 0.006(4)
N1 0.0497(19) 0.060(2) 0.057(2) -0.0041(16) 0.0013(17) -0.0066(16)
N2 0.0486(19) 0.054(2) 0.062(2) -0.0062(16) 0.0008(16) 0.0015(17)
N3 0.0524(19) 0.0332(16) 0.0421(18) -0.0015(14) 0.0007(15) 0.0078(14)
N4 0.055(3) 0.044(4) 0.014(2) -0.001(3) 0.000(2) 0.009(2)
Ni1 0.0392(4) 0.0412(4) 0.0377(4) -0.0022(3) -0.0007(3) -0.0003(3)
S1 0.0490(6) 0.0575(6) 0.0387(5) -0.0109(4) -0.0009(4) 0.0007(4)
S2 0.0483(5) 0.0565(6) 0.0414(5) -0.0072(4) 0.0023(4) 0.0018(4)

loop_
_atom_type_symbol
_atom_type_description
_atom_type_scat_dispersion_real
_atom_type_scat_dispersion_imag
_atom_type_scat_source
C C 0.0033 0.0016 'International Tables Vol C Tables 4.2.6.8 and 6.1.1.4'
H H 0.0000 0.0000 'International Tables Vol C Tables 4.2.6.8 and 6.1.1.4'
N N 0.0061 0.0033 'International Tables Vol C Tables 4.2.6.8 and 6.1.1.4'
F F 0.0171 0.0103 'International Tables Vol C Tables 4.2.6.8 and 6.1.1.4'
S S 0.1246 0.1234 'International Tables Vol C Tables 4.2.6.8 and 6.1.1.4'
Ni Ni 0.3393 1.1124 'International Tables Vol C Tables 4.2.6.8 and 6.1.1.4'

loop_
_geom_angle_atom_site_label_1
_geom_angle_atom_site_label_2
_geom_angle_atom_site_label_3
_geom_angle_site_symmetry_1
_geom_angle_site_symmetry_3
_geom_angle
_geom_angle_publ_flag
N1 C1 C2 . . 177.3(4) ?
C3 C2 C1 . . 120.5(4) ?
C3 C2 S1 . . 121.2(3) ?
C1 C2 S1 . . 118.3(3) ?
C2 C3 C4 . . 121.2(3) ?
C2 C3 S2 . . 120.3(3) ?
C4 C3 S2 . . 118.5(3) ?
N2 C4 C3 . . 179.0(5) ?
N3 C5 C6 2_756 . 111.4(4) ?
N3 C5 C6 2_756 2_756 0.00(16) ?
C6 C5 C6 . 2_756 111.4(4) ?
N3 C5 H5A 2_756 . 109.5 ?
C6 C5 H5A . . 109.2 ?
C6 C5 H5A 2_756 . 109.5 ?
C7 C6 C11 . . 120.6(4) ?
C7 C6 C5 . . 119.7(3) ?
C11 C6 C5 . . 119.7(3) ?
C6 C7 C8 . . 120.8(4) ?
C6 C7 H7A . . 120.8 ?
C8 C7 H7A . . 118.4 ?
F1 C8 C7 . . 128.4(6) ?
F1 C8 C9 . . 112.8(6) ?
C7 C8 C9 . . 118.6(4) ?
F1 C8 H8A . . 8.4 ?
C7 C8 H8A . . 120.4 ?
C9 C8 H8A . . 120.9 ?
C8 C9 C10 . . 119.2(4) ?
C8 C9 H9 . . 120.4 ?
C10 C9 H9 . . 120.4 ?
F2 C10 C11 . . 127.2(5) ?
F2 C10 C9 . . 113.3(5) ?
C11 C10 C9 . . 119.5(4) ?
F2 C10 H10A . . 7.6 ?
C11 C10 H10A . . 119.7 ?
C9 C10 H10A . . 120.9 ?
C6 C11 C10 . . 121.2(4) ?
C6 C11 H11A . . 119.9 ?
C10 C11 H11A . . 118.9 ?
C13 C12 N4 . 1_545 168.2(6) ?
C13 C12 H12A . . 109.8 ?
N4 C12 H12A 1_545 . 60.2 ?
C13 C12 H12B . . 109.5 ?
N4 C12 H12B 1_545 . 80.9 ?
H12A C12 H12B . . 109.5 ?
C13 C12 H12C . . 109.1 ?
N4 C12 H12C 1_545 . 71.2 ?
H12A C12 H12C . . 109.5 ?
H12B C12 H12C . . 109.5 ?
N4 C13 C12 . . 174.4(7) ?
C8 F1 H8A . . 24.0 ?
C10 F2 H10A . . 21.1 ?
C13 N4 C12 . 1_565 173.2(7) ?
S1 Ni1 S1 7_646 . 180.0000(10) ?
S1 Ni1 S2 7_646 7_646 92.71(4) yes
S1 Ni1 S2 . 7_646 87.29(4) yes
S1 Ni1 S2 7_646 . 87.29(4) ?
S1 Ni1 S2 . . 92.71(4) ?
S2 Ni1 S2 7_646 . 180.00(3) ?
C2 S1 Ni1 . . 102.92(13) ?
C3 S2 Ni1 . . 102.85(14) ?

loop_
_geom_bond_atom_site_label_1
_geom_bond_atom_site_label_2
_geom_bond_site_symmetry_2
_geom_bond_distance
_geom_bond_publ_flag
C1 N1 . 1.164(5) ?
C1 C2 . 1.424(5) ?
C2 C3 . 1.351(5) ?
C2 S1 . 1.710(4) ?
C3 C4 . 1.430(6) ?
C3 S2 . 1.718(4) ?
C4 N2 . 1.147(5) ?
C5 N3 2_756 1.507(4) ?
C5 C6 . 1.507(4) ?
C5 C6 2_756 1.507(4) ?
C5 H5A . 0.9601 ?
C6 C7 . 1.341(5) ?
C6 C11 . 1.347(5) ?
C7 C8 . 1.386(6) ?
C7 H7A . 0.9300 ?
C8 F1 . 1.160(9) ?
C8 C9 . 1.387(5) ?
C8 H8A . 0.8821 ?
C9 C10 . 1.394(5) ?
C9 H9 . 0.9300 ?
C10 F2 . 1.210(8) ?
C10 C11 . 1.354(6) ?
C10 H10A . 0.9085 ?
C11 H11A . 0.9300 ?
C12 C13 . 1.445(11) ?
C12 N4 1_545 1.680(10) ?
C12 H12A . 0.9602 ?
C12 H12B . 0.9599 ?
C12 H12C . 0.9601 ?
C13 N4 . 1.179(9) ?
F1 H8A . 0.3146 ?
F2 H10A . 0.3314 ?
N4 C12 1_565 1.680(10) ?
Ni1 S1 7_646 2.1414(11) yes
Ni1 S1 . 2.1414(11) yes
Ni1 S2 7_646 2.1483(11) yes
Ni1 S2 . 2.1483(10) yes
